data_4503651
loop_
_publ_author_name
'Murata, Tsuyoshi'
'Morita, Yasushi'
'Yakiyama, Yumi'
'Yamamoto, Yosuke'
'Yamada, Satoru'
'Nishimura, Yoshie'
'Nakasuji, Kazuhiro'

_publ_section_title
;
 Hydrogen-Bond Architectures of Protonated 4,4&#x2032;-Biimidazolium
 Derivatives and Oligo(imidazolium)s in Charge-Transfer Salts with
 Tetracyanoquinodimethane
;
_journal_issue 8
_journal_name_full 'Crystal Growth &amp; Design'
_journal_page_first 3058
_journal_paper_doi 10.1021/cg800202n
_journal_volume 8
_journal_year 2008
_chemical_formula_moiety 'C18 H12 N4, C12 H4 N4, C1 H4 O1'
_chemical_formula_sum 'C56 H36 N16 O2'
_chemical_formula_weight 965.01
_space_group_IT_number 2
_symmetry_cell_setting triclinic
_symmetry_Int_Tables_number 2
_symmetry_space_group_name_Hall '-P 1'
_symmetry_space_group_name_H-M 'P -1'
_cell_angle_alpha 91.08(2)
_cell_angle_beta 95.86(2)
_cell_angle_gamma 106.24(2)
_cell_formula_units_Z 1
_cell_length_a 7.638(3)
_cell_length_b 9.774(5)
_cell_length_c 17.002(6)
_cell_measurement_reflns_used 2133
_cell_measurement_temperature 200.2
_cell_measurement_theta_max 27.5
_cell_measurement_theta_min 3.5
_cell_volume 1210.8(9)
_computing_cell_refinement CRYSTALCLEAR
_computing_data_collection CRYSTALCLEAR
_computing_data_reduction 'teXsan Ver. 1.11'
_computing_publication_material 'teXsan Ver. 1.11'
_computing_structure_refinement 'teXsan Ver. 1.10'
_computing_structure_solution SHELXS86
_diffrn_detector_area_resol_mean 14.63
_diffrn_measured_fraction_theta_full 0.9628
_diffrn_measured_fraction_theta_max 0.9628
_diffrn_measurement_device_type 'Rigaku/MSC Mercury CCD'
_diffrn_measurement_method \w
_diffrn_radiation_type 'Mo K\a'
_diffrn_radiation_wavelength 0.7107
_diffrn_reflns_av_R_equivalents 0.026
_diffrn_reflns_limit_h_max 9
_diffrn_reflns_limit_h_min -9
_diffrn_reflns_limit_k_max 12
_diffrn_reflns_limit_k_min -12
_diffrn_reflns_limit_l_max 22
_diffrn_reflns_limit_l_min -21
_diffrn_reflns_number 11437
_diffrn_reflns_theta_full 27.48
_diffrn_reflns_theta_max 27.48
_exptl_absorpt_coefficient_mu 0.086
_exptl_absorpt_correction_T_max 0.991
_exptl_absorpt_correction_T_min 0.991
_exptl_absorpt_correction_type
;Multi-scan 
    Higashi, T. (1995). Program for Absorption Correction.
    Rigaku Corporation, Tokyo, Japan.
;
_exptl_crystal_colour black
_exptl_crystal_density_diffrn 1.323
_exptl_crystal_density_method 'not measured'
_exptl_crystal_description Block
_exptl_crystal_size_max 0.800
_exptl_crystal_size_mid 0.150
_exptl_crystal_size_min 0.100
_refine_diff_density_max 0.19
_refine_diff_density_min -0.29
_refine_ls_extinction_method none
_refine_ls_goodness_of_fit_ref 1.117
_refine_ls_hydrogen_treatment noref
_refine_ls_number_parameters 334
_refine_ls_number_reflns 2747
_refine_ls_R_factor_gt 0.0451
_refine_ls_shift/su_max 0.0003
_refine_ls_structure_factor_coef Fsqd
_refine_ls_weighting_details 'w = 1/[\s^2^(Fo^2^) + (0.03000(Max(Fo^2^,0) + 2Fc^2^)/3)^2^]'
_refine_ls_weighting_scheme calc
_refine_ls_wR_factor_ref 0.1007
_reflns_number_gt 2747
_reflns_number_total 5309
_reflns_threshold_expression F^2^>2.0\s(F^2^)
_cod_data_source_file cg800202n-file002.cif
_cod_data_source_block 3b
_cod_depositor_comments
;
The following automatic conversions were performed:
data name '_geom_hbond_site_distance_dh' replaced with
'_geom_hbond_distance_DH' as specified in the replacement file
'/home/antanas/src/cod-tools/trunk/data/replacement-values/replacement_tags.lst'.

data
name '_geom_hbond_site_distance_ha' replaced with
'_geom_hbond_distance_HA' as specified in the replacement file
'/home/antanas/src/cod-tools/trunk/data/replacement-values/replacement_tags.lst'.

data
name '_geom_hbond_site_distance_da' replaced with
'_geom_hbond_distance_DA' as specified in the replacement file
'/home/antanas/src/cod-tools/trunk/data/replacement-values/replacement_tags.lst'.

Automatic conversion script
Id: cif_correct_tags 5005 2017-03-03 11:38:54Z antanas 
;
_cod_original_cell_volume 1210.7(9)
_cod_original_sg_symbol_H-M 'P -1         '
_cod_original_formula_sum 'C56 H36 N16 O2 '
_cod_database_code 4503651

loop_
_symmetry_equiv_pos_as_xyz
x,y,z
-x,-y,-z

loop_
_atom_site_label
_atom_site_type_symbol
_atom_site_fract_x
_atom_site_fract_y
_atom_site_fract_z
_atom_site_U_iso_or_equiv
_atom_site_adp_type
_atom_site_occupancy
_atom_site_calc_flag
O(1) O 0.5680(3) 0.2930(2) 0.17287(10) 0.0511(6) Uani 1.00 d
N(1) N 0.2782(3) 0.2522(2) -0.0966(1) 0.0376(6) Uani 1.00 d
N(2) N 0.4284(3) 0.3037(2) 0.0192(1) 0.0319(6) Uani 1.00 d
N(3) N 0.5756(3) 0.6746(3) 0.2799(1) 0.0528(8) Uani 1.00 d
N(4) N 0.0261(3) 0.5285(2) 0.1622(1) 0.0463(7) Uani 1.00 d
N(5) N -0.4151(3) 0.6322(2) 0.5821(1) 0.0437(7) Uani 1.00 d
N(6) N 0.1307(3) 0.7467(2) 0.7127(1) 0.0468(7) Uani 1.00 d
N(7) N 0.5070(3) 1.0160(2) 0.3563(1) 0.0452(7) Uani 1.00 d
N(8) N -0.0307(3) 0.8886(2) 0.2256(1) 0.0416(7) Uani 1.00 d
C(1) C 0.1850(4) -0.0572(3) -0.0739(2) 0.0497(9) Uani 1.00 d
C(2) C 0.2687(3) 0.0444(3) -0.0133(1) 0.0350(8) Uani 1.00 d
C(3) C 0.2971(4) -0.0008(3) 0.0624(2) 0.0495(9) Uani 1.00 d
C(4) C 0.2409(5) -0.1451(3) 0.0766(2) 0.059(1) Uani 1.00 d
C(5) C 0.1560(4) -0.2446(3) 0.0169(2) 0.054(1) Uani 1.00 d
C(6) C 0.1299(4) -0.2001(3) -0.0586(2) 0.056(1) Uani 1.00 d
C(7) C 0.3234(3) 0.1954(3) -0.0296(1) 0.0315(7) Uani 1.00 d
C(8) C 0.3529(4) 0.3982(3) -0.0912(1) 0.0375(8) Uani 1.00 d
C(9) C 0.4480(3) 0.4322(2) -0.0189(1) 0.0323(7) Uani 1.00 d
C(10) C 0.1150(4) 0.5728(3) 0.2210(1) 0.0316(7) Uani 1.00 d
C(11) C 0.4218(4) 0.6539(3) 0.2875(1) 0.0354(8) Uani 1.00 d
C(12) C 0.2300(3) 0.6257(2) 0.2925(1) 0.0283(7) Uani 1.00 d
C(13) C 0.1573(3) 0.6467(2) 0.3629(1) 0.0256(7) Uani 1.00 d
C(14) C -0.0360(3) 0.6206(2) 0.3651(1) 0.0267(7) Uani 1.00 d
C(15) C 0.2729(3) 0.6895(2) 0.4361(1) 0.0267(7) Uani 1.00 d
C(16) C 0.2031(3) 0.7039(2) 0.5046(1) 0.0264(7) Uani 1.00 d
C(17) C -0.1078(3) 0.6345(2) 0.4332(1) 0.0263(7) Uani 1.00 d
C(18) C 0.0092(3) 0.6771(2) 0.5065(1) 0.0250(7) Uani 1.00 d
C(19) C -0.0644(3) 0.6891(2) 0.5772(1) 0.0267(7) Uani 1.00 d
C(20) C -0.2592(4) 0.6584(3) 0.5799(1) 0.0303(7) Uani 1.00 d
C(21) C 0.0452(3) 0.7227(2) 0.6517(1) 0.0303(7) Uani 1.00 d
C(22) C -0.1138(3) 0.9572(2) 0.4290(1) 0.0252(7) Uani 1.00 d
C(23) C 0.1906(3) 1.0283(2) 0.5038(1) 0.0251(7) Uani 1.00 d
C(24) C 0.0804(3) 0.9860(2) 0.4298(1) 0.0236(7) Uani 1.00 d
C(25) C 0.1607(3) 0.9676(2) 0.3605(1) 0.0254(7) Uani 1.00 d
C(26) C 0.3515(4) 0.9950(3) 0.3591(1) 0.0285(7) Uani 1.00 d
C(27) C 0.0521(3) 0.9244(2) 0.2863(1) 0.0285(7) Uani 1.00 d
C(28) C 0.4404(6) 0.2967(4) 0.2278(2) 0.075(1) Uani 1.00 d
H(1) H -0.1956 0.9304 0.3787 0.0194 Uiso 1.00 calc
H(2) H 0.3247 1.0472 0.5069 0.0301 Uiso 1.00 calc
H(3) H 0.2834 0.7285 0.5541 0.0482 Uiso 1.00 calc
H(4) H -0.2429 0.6200 0.4362 0.0308 Uiso 1.00 calc
H(5) H -0.1216 0.5886 0.3158 0.0349 Uiso 1.00 calc
H(6) H 0.4010 0.7081 0.4376 0.0217 Uiso 1.00 calc
H(7) H 0.3616 0.0776 0.1080 0.0739 Uiso 1.00 calc
H(8) H 0.2672 -0.1698 0.1275 0.0838 Uiso 1.00 calc
H(9) H 0.1226 -0.3574 0.0285 0.0748 Uiso 1.00 calc
H(10) H 0.0611 -0.2688 -0.1008 0.0606 Uiso 1.00 calc
H(11) H 0.1724 -0.0281 -0.1290 0.0649 Uiso 1.00 calc
H(12) H 0.3372 0.4604 -0.1343 0.0555 Uiso 1.00 calc
H(13) H 0.1995 0.2020 -0.1394 0.0737 Uiso 1.00 calc
H(14) H 0.4877 0.2952 0.0744 0.0772 Uiso 1.00 calc
H(15) H 0.6611 0.3026 0.2169 0.0489 Uiso 1.00 calc
H(16) H 0.4793 0.3844 0.2583 0.0988 Uiso 1.00 calc
H(17) H 0.3230 0.2880 0.1994 0.0988 Uiso 1.00 calc
H(18) H 0.4305 0.2197 0.2620 0.0988 Uiso 1.00 calc

loop_
_atom_site_aniso_label
_atom_site_aniso_U_11
_atom_site_aniso_U_22
_atom_site_aniso_U_33
_atom_site_aniso_U_12
_atom_site_aniso_U_13
_atom_site_aniso_U_23
O(1) 0.061(1) 0.068(1) 0.0233(10) 0.021(1) -0.0054(9) 0.0029(9)
N(1) 0.044(1) 0.036(1) 0.025(1) 0.001(1) -0.0079(10) -0.0022(9)
N(2) 0.035(1) 0.032(1) 0.025(1) 0.0060(10) -0.0019(9) 0.0002(9)
N(3) 0.040(2) 0.070(2) 0.049(2) 0.013(1) 0.011(1) -0.001(1)
N(4) 0.055(2) 0.044(1) 0.035(1) 0.007(1) 0.000(1) 0.001(1)
N(5) 0.036(1) 0.055(2) 0.040(1) 0.013(1) 0.008(1) 0.006(1)
N(6) 0.053(2) 0.049(1) 0.031(1) 0.004(1) -0.001(1) 0.007(1)
N(7) 0.035(1) 0.056(2) 0.043(1) 0.011(1) 0.005(1) 0.009(1)
N(8) 0.044(1) 0.049(1) 0.024(1) 0.004(1) -0.002(1) -0.002(1)
C(1) 0.064(2) 0.034(2) 0.044(2) 0.007(2) -0.006(1) -0.002(1)
C(2) 0.035(2) 0.032(2) 0.036(2) 0.005(1) 0.004(1) 0.002(1)
C(3) 0.068(2) 0.040(2) 0.038(2) 0.010(2) 0.010(1) 0.005(1)
C(4) 0.088(3) 0.047(2) 0.046(2) 0.018(2) 0.022(2) 0.014(2)
C(5) 0.060(2) 0.038(2) 0.066(2) 0.009(2) 0.021(2) 0.006(2)
C(6) 0.059(2) 0.038(2) 0.065(2) 0.007(2) -0.003(2) -0.007(2)
C(7) 0.031(1) 0.035(1) 0.025(1) 0.004(1) -0.001(1) -0.002(1)
C(8) 0.046(2) 0.034(2) 0.025(1) 0.003(1) -0.007(1) 0.001(1)
C(9) 0.035(2) 0.034(1) 0.024(1) 0.004(1) -0.001(1) 0.001(1)
C(10) 0.039(2) 0.029(1) 0.027(1) 0.008(1) 0.007(1) 0.003(1)
C(11) 0.043(2) 0.035(2) 0.027(1) 0.008(1) 0.005(1) 0.001(1)
C(12) 0.029(1) 0.026(1) 0.030(1) 0.007(1) 0.003(1) 0.002(1)
C(13) 0.029(1) 0.022(1) 0.024(1) 0.006(1) 0.002(1) 0.0026(10)
C(14) 0.028(1) 0.024(1) 0.026(1) 0.004(1) 0.000(1) 0.002(1)
C(15) 0.024(1) 0.025(1) 0.030(1) 0.006(1) 0.002(1) 0.002(1)
C(16) 0.027(1) 0.025(1) 0.026(1) 0.006(1) 0.000(1) 0.004(1)
C(17) 0.028(1) 0.025(1) 0.027(1) 0.008(1) 0.002(1) 0.005(1)
C(18) 0.028(1) 0.022(1) 0.025(1) 0.008(1) 0.002(1) 0.0055(10)
C(19) 0.028(1) 0.024(1) 0.027(1) 0.007(1) 0.003(1) 0.005(1)
C(20) 0.040(2) 0.027(1) 0.025(1) 0.011(1) 0.005(1) 0.006(1)
C(21) 0.034(2) 0.028(1) 0.027(1) 0.006(1) 0.005(1) 0.005(1)
C(22) 0.029(1) 0.024(1) 0.021(1) 0.008(1) -0.003(1) -0.0009(10)
C(23) 0.024(1) 0.023(1) 0.025(1) 0.004(1) -0.002(1) -0.0009(10)
C(24) 0.029(1) 0.019(1) 0.021(1) 0.005(1) 0.000(1) 0.0009(9)
C(25) 0.026(1) 0.026(1) 0.022(1) 0.006(1) -0.001(1) 0.0003(10)
C(26) 0.031(2) 0.029(1) 0.024(1) 0.007(1) 0.002(1) 0.003(1)
C(27) 0.031(1) 0.027(1) 0.027(1) 0.005(1) 0.006(1) 0.003(1)
C(28) 0.121(3) 0.065(2) 0.049(2) 0.035(2) 0.031(2) 0.012(2)

loop_
_atom_type_symbol
_atom_type_description
_atom_type_scat_dispersion_real
_atom_type_scat_dispersion_imag
_atom_type_scat_source
C C 0.003 0.002
;International Tables for Crystallography
(1992, Vol. C, Tables 4.2.6.8 and 6.1.1.1)
;
H H 0.000 0.000
;International Tables for Crystallography
(1992, Vol. C, Table 6.1.1.2)
;
N N 0.006 0.003
;International Tables for Crystallography
(1992, Vol. C, Tables 4.2.6.8 and 6.1.1.1)
;
O O 0.011 0.006
;International Tables for Crystallography
(1992, Vol. C, Tables 4.2.6.8 and 6.1.1.1)
;

loop_
_geom_angle_atom_site_label_1
_geom_angle_atom_site_label_2
_geom_angle_atom_site_label_3
_geom_angle
_geom_angle_site_symmetry_1
_geom_angle_site_symmetry_3
_geom_angle_publ_flag
C(7) N(1) C(8) 110.3(2) . . yes
C(7) N(2) C(9) 109.2(2) . . yes
C(2) C(1) C(6) 120.5(3) . . yes
C(1) C(2) C(3) 118.7(2) . . yes
C(1) C(2) C(7) 120.2(2) . . yes
C(3) C(2) C(7) 121.1(2) . . yes
C(2) C(3) C(4) 120.0(3) . . yes
C(3) C(4) C(5) 121.2(3) . . yes
C(4) C(5) C(6) 119.0(3) . . yes
C(1) C(6) C(5) 120.7(3) . . yes
N(1) C(7) N(2) 106.9(2) . . yes
N(1) C(7) C(2) 126.0(2) . . yes
N(2) C(7) C(2) 127.1(2) . . yes
N(1) C(8) C(9) 107.1(2) . . yes
N(2) C(9) C(8) 106.5(2) . . yes
N(2) C(9) C(9) 122.2(3) . 2_665 yes
C(8) C(9) C(9) 131.3(3) . 2_665 yes
N(4) C(10) C(12) 177.9(3) . . yes
N(3) C(11) C(12) 176.9(3) . . yes
C(10) C(12) C(11) 115.3(2) . . yes
C(10) C(12) C(13) 121.7(2) . . yes
C(11) C(12) C(13) 123.0(2) . . yes
C(12) C(13) C(14) 121.3(2) . . yes
C(12) C(13) C(15) 121.4(2) . . yes
C(14) C(13) C(15) 117.2(2) . . yes
C(13) C(14) C(17) 121.8(2) . . yes
C(13) C(15) C(16) 121.7(2) . . yes
C(15) C(16) C(18) 120.8(2) . . yes
C(14) C(17) C(18) 120.7(2) . . yes
C(16) C(18) C(17) 117.8(2) . . yes
C(16) C(18) C(19) 121.2(2) . . yes
C(17) C(18) C(19) 120.9(2) . . yes
C(18) C(19) C(20) 121.5(2) . . yes
C(18) C(19) C(21) 122.8(2) . . yes
C(20) C(19) C(21) 115.6(2) . . yes
N(5) C(20) C(19) 179.2(3) . . yes
N(6) C(21) C(19) 178.2(3) . . yes
C(23) C(22) C(24) 121.2(2) 2_576 . yes
C(22) C(23) C(24) 121.1(2) 2_576 . yes
C(22) C(24) C(23) 117.7(2) . . yes
C(22) C(24) C(25) 121.4(2) . . yes
C(23) C(24) C(25) 120.9(2) . . yes
C(24) C(25) C(26) 122.9(2) . . yes
C(24) C(25) C(27) 121.5(2) . . yes
C(26) C(25) C(27) 115.6(2) . . yes
N(7) C(26) C(25) 178.4(3) . . yes
N(8) C(27) C(25) 177.8(3) . . yes

loop_
_geom_bond_atom_site_label_1
_geom_bond_atom_site_label_2
_geom_bond_distance
_geom_bond_site_symmetry_2
_geom_bond_publ_flag
O(1) C(28) 1.424(4) . yes
N(1) C(7) 1.333(3) . yes
N(1) C(8) 1.378(3) . yes
N(2) C(7) 1.345(3) . yes
N(2) C(9) 1.401(3) . yes
N(3) C(11) 1.156(3) . yes
N(4) C(10) 1.153(3) . yes
N(5) C(20) 1.151(3) . yes
N(6) C(21) 1.151(3) . yes
N(7) C(26) 1.154(3) . yes
N(8) C(27) 1.147(3) . yes
C(1) C(2) 1.388(3) . yes
C(1) C(6) 1.380(4) . yes
C(2) C(3) 1.385(3) . yes
C(2) C(7) 1.457(3) . yes
C(3) C(4) 1.388(4) . yes
C(4) C(5) 1.368(4) . yes
C(5) C(6) 1.377(4) . yes
C(8) C(9) 1.347(3) . yes
C(9) C(9) 1.441(4) 2_665 yes
C(10) C(12) 1.422(3) . yes
C(11) C(12) 1.425(4) . yes
C(12) C(13) 1.404(3) . yes
C(13) C(14) 1.431(3) . yes
C(13) C(15) 1.432(3) . yes
C(14) C(17) 1.350(3) . yes
C(15) C(16) 1.351(3) . yes
C(16) C(18) 1.434(3) . yes
C(17) C(18) 1.439(3) . yes
C(18) C(19) 1.395(3) . yes
C(19) C(20) 1.438(4) . yes
C(19) C(21) 1.423(3) . yes
C(22) C(23) 1.360(3) 2_576 yes
C(22) C(24) 1.428(3) . yes
C(23) C(24) 1.425(3) . yes
C(24) C(25) 1.414(3) . yes
C(25) C(26) 1.409(4) . yes
C(25) C(27) 1.424(3) . yes

loop_
_geom_contact_atom_site_label_1
_geom_contact_atom_site_label_2
_geom_contact_distance
_geom_contact_site_symmetry_2
O(1) N(6) 2.974(3) 2_666
O(1) C(6) 3.456(4) 2_655
N(1) N(8) 2.804(3) 2_565
N(2) C(5) 3.492(4) 2_655
N(3) C(14) 3.347(4) 1_655
N(3) N(8) 3.375(3) 1_655
N(3) C(17) 3.475(3) 1_655
N(4) C(8) 3.290(4) 2_565
N(4) C(5) 3.388(4) 1_565
N(4) C(6) 3.470(4) 2_555
N(4) N(6) 3.483(3) 2_566
N(4) C(4) 3.567(4) 1_565
N(5) C(28) 3.329(4) 2_566
N(5) C(16) 3.335(4) 1_455
N(5) C(15) 3.427(3) 1_455
N(5) C(11) 3.593(3) 2_566
N(6) N(7) 3.404(3) 2_676
N(6) C(10) 3.440(3) 2_566
N(6) C(28) 3.472(5) 2_666
N(7) C(22) 3.236(3) 1_655
N(7) C(23) 3.265(3) 2_676
N(8) C(1) 3.374(3) 2_565
N(8) C(4) 3.501(4) 1_565
C(12) C(20) 3.598(3) 2_566
C(13) C(19) 3.358(3) 2_566
C(13) C(20) 3.419(3) 2_566
C(13) C(21) 3.500(3) 2_566
C(14) C(21) 3.342(3) 2_566
C(14) C(19) 3.459(3) 2_566
C(15) C(20) 3.377(3) 2_566
C(15) C(19) 3.588(3) 2_566
C(16) C(17) 3.395(3) 2_566
C(17) C(18) 3.483(3) 2_566
C(18) C(18) 3.427(4) 2_566

loop_
_geom_hbond_atom_site_label_D
_geom_hbond_atom_site_label_H
_geom_hbond_atom_site_label_A
_geom_hbond_site_symmetry_A
_geom_hbond_distance_DH
_geom_hbond_distance_HA
_geom_hbond_distance_DA
_geom_hbond_angle_DHA
_geom_hbond_publ_flag
N(2) H(14) O(1) . 1.015 1.726 2.735(2) 172.009 no
N(1) H(13) N(8) 2_565 0.929 1.877 2.804(2) 175.526 no
N(1) H(13) N(3) 2_665 0.929 3.147 3.438(3) 100.370 no

loop_
_geom_torsion_atom_site_label_1
_geom_torsion_atom_site_label_2
_geom_torsion_atom_site_label_3
_geom_torsion_atom_site_label_4
_geom_torsion
_geom_torsion_site_symmetry_2
_geom_torsion_site_symmetry_3
_geom_torsion_site_symmetry_4
_geom_torsion_publ_flag
N(1) C(7) N(2) C(9) 0.3(3) . . . yes
N(1) C(7) C(2) C(1) 10.4(4) . . . yes
N(1) C(7) C(2) C(3) -169.0(3) . . . yes
N(1) C(8) C(9) N(2) -0.2(3) . . . yes
N(1) C(8) C(9) C(9) -179.5(4) . . 2_665 yes
N(2) C(7) N(1) C(8) -0.4(3) . . . yes
N(2) C(7) C(2) C(1) -169.5(3) . . . yes
N(2) C(7) C(2) C(3) 11.0(4) . . . yes
N(2) C(9) C(9) N(2) -180.0 . 2_665 2_665 yes
N(2) C(9) C(9) C(8) 0.8(6) . 2_665 2_665 yes
C(1) C(2) C(3) C(4) -0.5(4) . . . yes
C(1) C(6) C(5) C(4) -1.3(5) . . . yes
C(2) C(1) C(6) C(5) 0.3(5) . . . yes
C(2) C(3) C(4) C(5) -0.4(5) . . . yes
C(2) C(7) N(1) C(8) 179.7(2) . . . yes
C(2) C(7) N(2) C(9) -179.8(2) . . . yes
C(3) C(2) C(1) C(6) 0.6(4) . . . yes
C(3) C(4) C(5) C(6) 1.3(5) . . . yes
C(4) C(3) C(2) C(7) 178.9(3) . . . yes
C(6) C(1) C(2) C(7) -178.8(3) . . . yes
C(7) N(1) C(8) C(9) 0.4(3) . . . yes
C(7) N(2) C(9) C(8) 0.0(3) . . . yes
C(7) N(2) C(9) C(9) 179.4(3) . . 2_665 yes
C(8) C(9) C(9) C(8) 180.0 . 2_665 2_665 yes
C(10) C(12) C(13) C(14) -2.4(3) . . . yes
C(10) C(12) C(13) C(15) 175.1(2) . . . yes
C(11) C(12) C(13) C(14) 178.4(2) . . . yes
C(11) C(12) C(13) C(15) -4.1(4) . . . yes
C(12) C(13) C(14) C(17) 177.1(2) . . . yes
C(12) C(13) C(15) C(16) -177.2(2) . . . yes
C(13) C(14) C(17) C(18) 0.3(3) . . . yes
C(13) C(15) C(16) C(18) -0.2(3) . . . yes
C(14) C(13) C(15) C(16) 0.4(3) . . . yes
C(14) C(17) C(18) C(16) 0.0(3) . . . yes
C(14) C(17) C(18) C(19) -178.8(2) . . . yes
C(15) C(13) C(14) C(17) -0.5(3) . . . yes
C(15) C(16) C(18) C(17) 0.0(3) . . . yes
C(15) C(16) C(18) C(19) 178.8(2) . . . yes
C(16) C(18) C(19) C(20) -178.2(2) . . . yes
C(16) C(18) C(19) C(21) -2.5(3) . . . yes
C(17) C(18) C(19) C(20) 0.5(3) . . . yes
C(17) C(18) C(19) C(21) 176.2(2) . . . yes
C(22) C(23) C(24) C(25) 178.4(2) 2_576 2_576 2_576 yes
C(22) C(24) C(25) C(26) -180.0(2) . . . yes
C(22) C(24) C(25) C(27) 2.2(3) . . . yes
C(23) C(22) C(24) C(25) -178.4(2) 2_576 2_576 2_576 yes
C(23) C(24) C(25) C(26) -2.6(3) . . . yes
C(23) C(24) C(25) C(27) 179.6(2) . . . yes
C(23) C(24) C(25) C(27) 179.6(2) . . . yes
